data_7019303
loop_
_publ_author_name
'Zhou, Wen'
'Chiang, Linus'
'Patrick, Brian O.'
'Storr, Tim'
'Smith, Kevin M.'

_publ_section_title
;
 Cyclopentadienyl chromium diimine and pyridine-imine complexes:
 ligand-based radicals and metal-based redox chemistry.
;
_journal_issue 26
_journal_name_full 'Dalton transactions (Cambridge, England : 2003)'
_journal_page_first 7920
_journal_page_last 7930
_journal_paper_doi 10.1039/c2dt30160a
_journal_volume 41
_journal_year 2012
_chemical_formula_sum 'C25 H29 Cl Cr N2'
_chemical_formula_weight 444.95
_chemical_name_systematic
;
?
;
_space_group_IT_number 14
_symmetry_cell_setting monoclinic
_symmetry_space_group_name_Hall '-P 2yn'
_symmetry_space_group_name_H-M 'P 1 21/n 1'
_atom_sites_solution_hydrogens geom
_atom_sites_solution_primary direct
_atom_sites_solution_secondary difmap
_audit_creation_method SHELXL-97
_cell_angle_alpha 90.00
_cell_angle_beta 94.522(3)
_cell_angle_gamma 90.00
_cell_formula_units_Z 4
_cell_length_a 8.1510(4)
_cell_length_b 13.9425(7)
_cell_length_c 19.9028(10)
_cell_measurement_reflns_used 1024
_cell_measurement_temperature 173(2)
_cell_measurement_theta_max 27.870
_cell_measurement_theta_min 3.439
_cell_volume 2254.82(19)
_computing_structure_refinement 'SHELXL-97 (Sheldrick, 2008)'
_diffrn_ambient_temperature 173(2)
_diffrn_measured_fraction_theta_full 0.997
_diffrn_measured_fraction_theta_max 0.997
_diffrn_measurement_device_type 'Bruker X8 APEX II'
_diffrn_measurement_method 'area detector'
_diffrn_radiation_monochromator graphite
_diffrn_radiation_source 'fine-focus sealed tube'
_diffrn_radiation_type MoK\a
_diffrn_radiation_wavelength 0.71073
_diffrn_reflns_av_R_equivalents 0.0000
_diffrn_reflns_av_sigmaI/netI 0.0659
_diffrn_reflns_limit_h_max 10
_diffrn_reflns_limit_h_min -10
_diffrn_reflns_limit_k_max 18
_diffrn_reflns_limit_k_min 0
_diffrn_reflns_limit_l_max 26
_diffrn_reflns_limit_l_min 0
_diffrn_reflns_number 5394
_diffrn_reflns_theta_full 27.94
_diffrn_reflns_theta_max 27.94
_diffrn_reflns_theta_min 1.79
_exptl_absorpt_coefficient_mu 0.639
_exptl_absorpt_correction_T_max 0.926
_exptl_absorpt_correction_T_min 0.535
_exptl_absorpt_correction_type multi-scan
_exptl_crystal_colour black
_exptl_crystal_density_diffrn 1.311
_exptl_crystal_density_method 'not measured'
_exptl_crystal_description plate
_exptl_crystal_F_000 936
_exptl_crystal_size_max 0.480
_exptl_crystal_size_mid 0.400
_exptl_crystal_size_min 0.120
_refine_diff_density_max 1.025
_refine_diff_density_min -0.645
_refine_diff_density_rms 0.100
_refine_ls_extinction_method none
_refine_ls_goodness_of_fit_ref 1.048
_refine_ls_hydrogen_treatment constr
_refine_ls_matrix_type full
_refine_ls_number_parameters 268
_refine_ls_number_reflns 5394
_refine_ls_number_restraints 0
_refine_ls_restrained_S_all 1.048
_refine_ls_R_factor_all 0.0964
_refine_ls_R_factor_gt 0.0697
_refine_ls_shift/su_max 0.012
_refine_ls_shift/su_mean 0.000
_refine_ls_structure_factor_coef Fsqd
_refine_ls_weighting_details 'calc w=1/[\s^2^(Fo^2^)+(0.0472P)^2^+8.5466P] where P=(Fo^2^+2Fc^2^)/3'
_refine_ls_weighting_scheme calc
_refine_ls_wR_factor_gt 0.1613
_refine_ls_wR_factor_ref 0.1714
_reflns_number_gt 3981
_reflns_number_total 5394
_reflns_threshold_expression >2\s(I)
_cod_data_source_file c2dt30160a.txt
_cod_data_source_block twin4
_cod_depositor_comments
;
The following automatic conversions were performed:

'_symmetry_cell_setting' value 'Monoclinic' changed to 'monoclinic'
according to /home/saulius/struct/CIF-dictionaries/cif_core.dic
dictionary named 'cif_core.dic' version 2.4.1 from
2010-06-29.

'_exptl_absorpt_correction_type' value 'Multi-scan'
changed to 'multi-scan' according to
/home/saulius/struct/CIF-dictionaries/cif_core.dic dictionary named
'cif_core.dic' version 2.4.1 from 2010-06-29.

Automatic conversion script
Id: cif_fix_values 1891 2012-01-12 08:04:46Z andrius 
;
_cod_original_sg_symbol_H-M 'P 21/n'
_cod_database_code 7019303

loop_
_symmetry_equiv_pos_as_xyz
'x, y, z'
'-x+1/2, y+1/2, -z+1/2'
'-x, -y, -z'
'x-1/2, -y-1/2, z-1/2'

loop_
_atom_site_label
_atom_site_type_symbol
_atom_site_fract_x
_atom_site_fract_y
_atom_site_fract_z
_atom_site_U_iso_or_equiv
_atom_site_adp_type
_atom_site_occupancy
_atom_site_symmetry_multiplicity
_atom_site_calc_flag
_atom_site_refinement_flags
C1 C 0.6038(5) -0.0182(3) 0.1804(2) 0.0271(8) Uani 1 1 d .
H1A H 0.6063 -0.0865 0.1921 0.041 Uiso 1 1 calc R
H1B H 0.7114 0.0105 0.1933 0.041 Uiso 1 1 calc R
H1C H 0.5785 -0.0111 0.1317 0.041 Uiso 1 1 calc R
C2 C 0.4740(4) 0.0314(2) 0.2171(2) 0.0216(8) Uani 1 1 d .
C3 C 0.4745(4) 0.0320(2) 0.28729(19) 0.0211(7) Uani 1 1 d .
C4 C 0.6052(5) -0.0158(3) 0.3325(2) 0.0282(9) Uani 1 1 d .
H4A H 0.7074 0.0212 0.3326 0.042 Uiso 1 1 calc R
H4B H 0.6238 -0.0808 0.3160 0.042 Uiso 1 1 calc R
H4C H 0.5698 -0.0190 0.3784 0.042 Uiso 1 1 calc R
C5 C 0.3606(4) 0.1050(3) 0.11475(19) 0.0226(8) Uani 1 1 d .
C6 C 0.4481(5) 0.1881(3) 0.0992(2) 0.0247(8) Uani 1 1 d .
C7 C 0.4574(5) 0.2116(3) 0.0322(2) 0.0288(9) Uani 1 1 d .
H7 H 0.5160 0.2675 0.0209 0.035 Uiso 1 1 calc R
C8 C 0.3831(5) 0.1556(3) -0.0187(2) 0.0312(9) Uani 1 1 d .
H8 H 0.3906 0.1730 -0.0645 0.037 Uiso 1 1 calc R
C9 C 0.2979(5) 0.0739(3) -0.0029(2) 0.0307(9) Uani 1 1 d .
H9 H 0.2471 0.0355 -0.0381 0.037 Uiso 1 1 calc R
C10 C 0.2855(5) 0.0471(3) 0.0641(2) 0.0271(8) Uani 1 1 d .
C11 C 0.1985(6) -0.0445(3) 0.0791(2) 0.0364(10) Uani 1 1 d .
H11A H 0.0948 -0.0295 0.0986 0.055 Uiso 1 1 calc R
H11B H 0.2684 -0.0828 0.1112 0.055 Uiso 1 1 calc R
H11C H 0.1755 -0.0810 0.0373 0.055 Uiso 1 1 calc R
C12 C 0.5323(5) 0.2495(3) 0.1536(2) 0.0291(9) Uani 1 1 d .
H12A H 0.6007 0.2976 0.1331 0.044 Uiso 1 1 calc R
H12B H 0.6018 0.2092 0.1845 0.044 Uiso 1 1 calc R
H12C H 0.4494 0.2819 0.1786 0.044 Uiso 1 1 calc R
C13 C 0.3597(4) 0.1091(3) 0.38113(19) 0.0219(7) Uani 1 1 d .
C14 C 0.4602(5) 0.1882(3) 0.4024(2) 0.0248(8) Uani 1 1 d .
C15 C 0.4649(5) 0.2160(3) 0.4693(2) 0.0283(9) Uani 1 1 d .
H15 H 0.5313 0.2690 0.4842 0.034 Uiso 1 1 calc R
C16 C 0.3749(5) 0.1681(3) 0.5150(2) 0.0312(9) Uani 1 1 d .
H16 H 0.3780 0.1889 0.5605 0.037 Uiso 1 1 calc R
C17 C 0.2803(5) 0.0896(3) 0.4936(2) 0.0307(9) Uani 1 1 d .
H17 H 0.2202 0.0560 0.5252 0.037 Uiso 1 1 calc R
C18 C 0.2716(5) 0.0594(3) 0.4273(2) 0.0269(8) Uani 1 1 d .
C19 C 0.1705(6) -0.0284(3) 0.4068(2) 0.0404(11) Uani 1 1 d .
H19A H 0.1476 -0.0648 0.4472 0.061 Uiso 1 1 calc R
H19B H 0.2319 -0.0688 0.3773 0.061 Uiso 1 1 calc R
H19C H 0.0665 -0.0084 0.3828 0.061 Uiso 1 1 calc R
C20 C 0.5619(5) 0.2403(3) 0.3540(2) 0.0279(9) Uani 1 1 d .
H20A H 0.5673 0.3086 0.3657 0.042 Uiso 1 1 calc R
H20B H 0.5112 0.2328 0.3080 0.042 Uiso 1 1 calc R
H20C H 0.6733 0.2135 0.3568 0.042 Uiso 1 1 calc R
C21 C -0.0732(5) 0.1788(3) 0.2553(2) 0.0312(9) Uani 1 1 d .
H21 H -0.1626 0.1423 0.2695 0.037 Uiso 1 1 calc R
C22 C 0.0437(6) 0.2272(3) 0.2978(2) 0.0343(10) Uani 1 1 d .
H22 H 0.0476 0.2294 0.3456 0.041 Uiso 1 1 calc R
C23 C 0.1552(6) 0.2724(3) 0.2568(3) 0.0359(10) Uani 1 1 d .
H23 H 0.2482 0.3098 0.2720 0.043 Uiso 1 1 calc R
C24 C 0.1025(5) 0.2514(3) 0.1893(2) 0.0322(10) Uani 1 1 d .
H24 H 0.1532 0.2734 0.1507 0.039 Uiso 1 1 calc R
C25 C -0.0376(5) 0.1926(3) 0.1885(2) 0.0302(9) Uani 1 1 d .
H25 H -0.0972 0.1669 0.1496 0.036 Uiso 1 1 calc R
N1 N 0.3509(4) 0.0816(2) 0.18480(16) 0.0213(6) Uani 1 1 d .
N2 N 0.3508(4) 0.0823(2) 0.31158(16) 0.0207(6) Uani 1 1 d .
Cl1 Cl 0.04815(12) -0.03333(6) 0.23805(5) 0.0279(2) Uani 1 1 d .
Cr01 Cr 0.17454(7) 0.11431(4) 0.24239(3) 0.02113(17) Uani 1 1 d .

loop_
_atom_site_aniso_label
_atom_site_aniso_U_11
_atom_site_aniso_U_22
_atom_site_aniso_U_33
_atom_site_aniso_U_23
_atom_site_aniso_U_13
_atom_site_aniso_U_12
C1 0.029(2) 0.0178(17) 0.035(2) -0.0030(16) 0.0072(17) 0.0030(15)
C2 0.0205(17) 0.0117(15) 0.033(2) 0.0001(14) 0.0059(15) -0.0004(14)
C3 0.0224(18) 0.0114(15) 0.030(2) 0.0030(14) 0.0066(15) -0.0006(14)
C4 0.031(2) 0.0180(18) 0.036(2) 0.0023(16) 0.0012(17) 0.0063(16)
C5 0.0211(18) 0.0170(17) 0.031(2) -0.0005(15) 0.0075(15) 0.0048(14)
C6 0.0240(19) 0.0194(17) 0.032(2) -0.0010(15) 0.0094(16) 0.0038(15)
C7 0.030(2) 0.0219(19) 0.036(2) 0.0029(16) 0.0130(18) 0.0030(16)
C8 0.037(2) 0.032(2) 0.026(2) 0.0049(17) 0.0113(18) 0.0074(18)
C9 0.035(2) 0.029(2) 0.029(2) -0.0055(17) 0.0056(17) 0.0026(17)
C10 0.0259(19) 0.0209(18) 0.035(2) -0.0030(16) 0.0080(17) 0.0010(16)
C11 0.048(3) 0.028(2) 0.035(2) -0.0060(18) 0.008(2) -0.014(2)
C12 0.031(2) 0.0196(18) 0.038(2) -0.0002(16) 0.0101(18) -0.0032(16)
C13 0.0222(18) 0.0188(17) 0.0248(18) 0.0026(15) 0.0027(14) 0.0040(15)
C14 0.026(2) 0.0164(16) 0.033(2) 0.0036(15) 0.0055(16) 0.0015(15)
C15 0.033(2) 0.0203(18) 0.032(2) -0.0041(16) 0.0017(17) -0.0005(16)
C16 0.041(2) 0.026(2) 0.027(2) -0.0035(17) 0.0044(18) 0.0040(18)
C17 0.036(2) 0.026(2) 0.031(2) 0.0045(17) 0.0082(18) -0.0011(18)
C18 0.032(2) 0.0206(18) 0.029(2) 0.0029(16) 0.0071(17) 0.0001(16)
C19 0.055(3) 0.030(2) 0.038(3) -0.0004(19) 0.014(2) -0.018(2)
C20 0.031(2) 0.0247(19) 0.028(2) -0.0008(16) 0.0068(17) -0.0070(17)
C21 0.028(2) 0.0181(18) 0.049(3) 0.0022(17) 0.0136(19) 0.0064(16)
C22 0.043(3) 0.0222(19) 0.039(2) -0.0044(18) 0.009(2) 0.0108(18)
C23 0.032(2) 0.0155(18) 0.061(3) -0.0043(19) 0.005(2) 0.0045(16)
C24 0.035(2) 0.0179(18) 0.045(3) 0.0113(17) 0.0141(19) 0.0093(17)
C25 0.029(2) 0.0221(19) 0.040(2) 0.0027(17) 0.0040(18) 0.0081(17)
N1 0.0228(15) 0.0125(13) 0.0293(17) -0.0022(12) 0.0069(13) 0.0002(12)
N2 0.0250(16) 0.0130(13) 0.0248(16) 0.0026(12) 0.0068(13) -0.0008(12)
Cl1 0.0275(5) 0.0164(4) 0.0404(6) -0.0001(4) 0.0062(4) -0.0019(4)
Cr01 0.0223(3) 0.0126(3) 0.0293(3) 0.0003(2) 0.0068(2) 0.0027(2)

loop_
_atom_type_symbol
_atom_type_description
_atom_type_scat_dispersion_real
_atom_type_scat_dispersion_imag
_atom_type_scat_source
C C 0.0033 0.0016 'International Tables Vol C Tables 4.2.6.8 and 6.1.1.4'
H H 0.0000 0.0000 'International Tables Vol C Tables 4.2.6.8 and 6.1.1.4'
N N 0.0061 0.0033 'International Tables Vol C Tables 4.2.6.8 and 6.1.1.4'
Cl Cl 0.1484 0.1585 'International Tables Vol C Tables 4.2.6.8 and 6.1.1.4'
Cr Cr 0.3209 0.6236 'International Tables Vol C Tables 4.2.6.8 and 6.1.1.4'

loop_
_geom_angle_atom_site_label_1
_geom_angle_atom_site_label_2
_geom_angle_atom_site_label_3
_geom_angle
C2 C1 H1A 109.5
C2 C1 H1B 109.5
H1A C1 H1B 109.5
C2 C1 H1C 109.5
H1A C1 H1C 109.5
H1B C1 H1C 109.5
N1 C2 C3 114.7(3)
N1 C2 C1 122.3(3)
C3 C2 C1 122.9(3)
N2 C3 C2 114.7(3)
N2 C3 C4 122.2(3)
C2 C3 C4 123.0(3)
C3 C4 H4A 109.5
C3 C4 H4B 109.5
H4A C4 H4B 109.5
C3 C4 H4C 109.5
H4A C4 H4C 109.5
H4B C4 H4C 109.5
C10 C5 C6 121.2(4)
C10 C5 N1 121.0(3)
C6 C5 N1 117.9(3)
C7 C6 C5 118.4(4)
C7 C6 C12 120.2(4)
C5 C6 C12 121.4(4)
C8 C7 C6 121.3(4)
C8 C7 H7 119.4
C6 C7 H7 119.4
C7 C8 C9 119.9(4)
C7 C8 H8 120.1
C9 C8 H8 120.1
C8 C9 C10 120.9(4)
C8 C9 H9 119.6
C10 C9 H9 119.6
C9 C10 C5 118.4(4)
C9 C10 C11 119.3(4)
C5 C10 C11 122.3(4)
C10 C11 H11A 109.5
C10 C11 H11B 109.5
H11A C11 H11B 109.5
C10 C11 H11C 109.5
H11A C11 H11C 109.5
H11B C11 H11C 109.5
C6 C12 H12A 109.5
C6 C12 H12B 109.5
H12A C12 H12B 109.5
C6 C12 H12C 109.5
H12A C12 H12C 109.5
H12B C12 H12C 109.5
C18 C13 C14 120.3(4)
C18 C13 N2 121.3(3)
C14 C13 N2 118.4(3)
C15 C14 C13 118.4(3)
C15 C14 C20 120.4(4)
C13 C14 C20 121.2(4)
C16 C15 C14 121.4(4)
C16 C15 H15 119.3
C14 C15 H15 119.3
C15 C16 C17 119.4(4)
C15 C16 H16 120.3
C17 C16 H16 120.3
C18 C17 C16 121.3(4)
C18 C17 H17 119.4
C16 C17 H17 119.4
C17 C18 C13 119.2(4)
C17 C18 C19 119.3(4)
C13 C18 C19 121.5(4)
C18 C19 H19A 109.5
C18 C19 H19B 109.5
H19A C19 H19B 109.5
C18 C19 H19C 109.5
H19A C19 H19C 109.5
H19B C19 H19C 109.5
C14 C20 H20A 109.5
C14 C20 H20B 109.5
H20A C20 H20B 109.5
C14 C20 H20C 109.5
H20A C20 H20C 109.5
H20B C20 H20C 109.5
C25 C21 C22 109.1(4)
C25 C21 Cr01 71.9(2)
C22 C21 Cr01 71.7(2)
C25 C21 H21 125.4
C22 C21 H21 125.4
Cr01 C21 H21 122.5
C21 C22 C23 107.7(4)
C21 C22 Cr01 72.0(2)
C23 C22 Cr01 71.1(2)
C21 C22 H22 126.2
C23 C22 H22 126.2
Cr01 C22 H22 122.4
C24 C23 C22 107.2(4)
C24 C23 Cr01 72.0(2)
C22 C23 Cr01 71.9(2)
C24 C23 H23 126.4
C22 C23 H23 126.4
Cr01 C23 H23 121.4
C25 C24 C23 108.5(4)
C25 C24 Cr01 71.9(2)
C23 C24 Cr01 71.2(2)
C25 C24 H24 125.7
C23 C24 H24 125.7
Cr01 C24 H24 122.8
C21 C25 C24 107.4(4)
C21 C25 Cr01 71.8(2)
C24 C25 Cr01 71.6(2)
C21 C25 H25 126.3
C24 C25 H25 126.3
Cr01 C25 H25 122.1
C2 N1 C5 119.1(3)
C2 N1 Cr01 113.2(2)
C5 N1 Cr01 127.7(2)
C3 N2 C13 120.0(3)
C3 N2 Cr01 113.2(3)
C13 N2 Cr01 126.8(2)
N2 Cr01 N1 80.06(13)
N2 Cr01 C23 100.95(16)
N1 Cr01 C23 111.55(15)
N2 Cr01 C22 99.50(15)
N1 Cr01 C22 148.24(15)
C23 Cr01 C22 36.93(16)
N2 Cr01 C24 132.51(15)
N1 Cr01 C24 95.70(14)
C23 Cr01 C24 36.75(17)
C22 Cr01 C24 61.01(16)
N2 Cr01 C21 128.83(15)
N1 Cr01 C21 150.18(15)
C23 Cr01 C21 61.04(16)
C22 Cr01 C21 36.33(16)
C24 Cr01 C21 60.48(15)
N2 Cr01 C25 160.07(15)
N1 Cr01 C25 113.96(15)
C23 Cr01 C25 61.41(17)
C22 Cr01 C25 60.99(17)
C24 Cr01 C25 36.52(15)
C21 Cr01 C25 36.24(15)
N2 Cr01 Cl1 97.11(9)
N1 Cr01 Cl1 96.71(9)
C23 Cr01 Cl1 148.57(12)
C22 Cr01 Cl1 114.72(12)
C24 Cr01 Cl1 130.23(13)
C21 Cr01 Cl1 87.61(11)
C25 Cr01 Cl1 95.23(11)

loop_
_geom_bond_atom_site_label_1
_geom_bond_atom_site_label_2
_geom_bond_distance
C1 C2 1.502(5)
C1 H1A 0.9800
C1 H1B 0.9800
C1 H1C 0.9800
C2 N1 1.346(5)
C2 C3 1.396(5)
C3 N2 1.349(5)
C3 C4 1.495(5)
C4 H4A 0.9800
C4 H4B 0.9800
C4 H4C 0.9800
C5 C10 1.396(6)
C5 C6 1.407(5)
C5 N1 1.440(5)
C6 C7 1.381(5)
C6 C12 1.504(6)
C7 C8 1.381(6)
C7 H7 0.9500
C8 C9 1.383(6)
C8 H8 0.9500
C9 C10 1.395(6)
C9 H9 0.9500
C10 C11 1.502(5)
C11 H11A 0.9800
C11 H11B 0.9800
C11 H11C 0.9800
C12 H12A 0.9800
C12 H12B 0.9800
C12 H12C 0.9800
C13 C18 1.395(5)
C13 C14 1.419(5)
C13 N2 1.430(5)
C14 C15 1.384(5)
C14 C20 1.506(5)
C15 C16 1.383(6)
C15 H15 0.9500
C16 C17 1.386(6)
C16 H16 0.9500
C17 C18 1.381(6)
C17 H17 0.9500
C18 C19 1.513(6)
C19 H19A 0.9800
C19 H19B 0.9800
C19 H19C 0.9800
C20 H20A 0.9800
C20 H20B 0.9800
C20 H20C 0.9800
C21 C25 1.396(6)
C21 C22 1.398(6)
C21 Cr01 2.243(4)
C21 H21 0.9500
C22 C23 1.416(6)
C22 Cr01 2.240(4)
C22 H22 0.9500
C23 C24 1.409(7)
C23 Cr01 2.230(4)
C23 H23 0.9500
C24 C25 1.405(6)
C24 Cr01 2.241(4)
C24 H24 0.9500
C25 Cr01 2.245(4)
C25 H25 0.9500
N1 Cr01 1.962(3)
N2 Cr01 1.961(3)
Cl1 Cr01 2.3004(11)

loop_
_geom_torsion_atom_site_label_1
_geom_torsion_atom_site_label_2
_geom_torsion_atom_site_label_3
_geom_torsion_atom_site_label_4
_geom_torsion
N1 C2 C3 N2 0.4(5)
C1 C2 C3 N2 178.3(3)
N1 C2 C3 C4 -177.2(3)
C1 C2 C3 C4 0.7(5)
C10 C5 C6 C7 0.4(5)
N1 C5 C6 C7 -179.6(3)
C10 C5 C6 C12 -178.6(3)
N1 C5 C6 C12 1.4(5)
C5 C6 C7 C8 0.0(6)
C12 C6 C7 C8 179.0(4)
C6 C7 C8 C9 -0.2(6)
C7 C8 C9 C10 0.0(6)
C8 C9 C10 C5 0.4(6)
C8 C9 C10 C11 -177.2(4)
C6 C5 C10 C9 -0.6(6)
N1 C5 C10 C9 179.5(3)
C6 C5 C10 C11 176.9(4)
N1 C5 C10 C11 -3.0(6)
C18 C13 C14 C15 -1.6(5)
N2 C13 C14 C15 178.1(3)
C18 C13 C14 C20 177.4(4)
N2 C13 C14 C20 -2.9(5)
C13 C14 C15 C16 0.2(6)
C20 C14 C15 C16 -178.8(4)
C14 C15 C16 C17 1.2(6)
C15 C16 C17 C18 -1.3(6)
C16 C17 C18 C13 -0.1(6)
C16 C17 C18 C19 178.3(4)
C14 C13 C18 C17 1.5(6)
N2 C13 C18 C17 -178.1(4)
C14 C13 C18 C19 -176.8(4)
N2 C13 C18 C19 3.6(6)
C25 C21 C22 C23 0.0(5)
Cr01 C21 C22 C23 62.6(3)
C25 C21 C22 Cr01 -62.6(3)
C21 C22 C23 C24 0.7(5)
Cr01 C22 C23 C24 63.8(3)
C21 C22 C23 Cr01 -63.1(3)
C22 C23 C24 C25 -1.2(4)
Cr01 C23 C24 C25 62.6(3)
C22 C23 C24 Cr01 -63.8(3)
C22 C21 C25 C24 -0.7(4)
Cr01 C21 C25 C24 -63.1(3)
C22 C21 C25 Cr01 62.5(3)
C23 C24 C25 C21 1.1(4)
Cr01 C24 C25 C21 63.3(3)
C23 C24 C25 Cr01 -62.2(3)
C3 C2 N1 C5 165.2(3)
C1 C2 N1 C5 -12.6(5)
C3 C2 N1 Cr01 -14.8(4)
C1 C2 N1 Cr01 167.3(3)
C10 C5 N1 C2 94.8(4)
C6 C5 N1 C2 -85.2(4)
C10 C5 N1 Cr01 -85.1(4)
C6 C5 N1 Cr01 94.9(4)
C2 C3 N2 C13 -164.1(3)
C4 C3 N2 C13 13.5(5)
C2 C3 N2 Cr01 14.2(4)
C4 C3 N2 Cr01 -168.2(3)
C18 C13 N2 C3 -102.2(4)
C14 C13 N2 C3 78.1(4)
C18 C13 N2 Cr01 79.8(4)
C14 C13 N2 Cr01 -99.9(4)
C3 N2 Cr01 N1 -17.2(2)
C13 N2 Cr01 N1 161.0(3)
C3 N2 Cr01 C23 -127.4(3)
C13 N2 Cr01 C23 50.7(3)
C3 N2 Cr01 C22 -164.9(3)
C13 N2 Cr01 C22 13.2(3)
C3 N2 Cr01 C24 -105.8(3)
C13 N2 Cr01 C24 72.3(3)
C3 N2 Cr01 C21 171.1(2)
C13 N2 Cr01 C21 -10.7(4)
C3 N2 Cr01 C25 -153.7(4)
C13 N2 Cr01 C25 24.4(6)
C3 N2 Cr01 Cl1 78.5(2)
C13 N2 Cr01 Cl1 -103.4(3)
C2 N1 Cr01 N2 17.4(2)
C5 N1 Cr01 N2 -162.7(3)
C2 N1 Cr01 C23 115.3(3)
C5 N1 Cr01 C23 -64.7(3)
C2 N1 Cr01 C22 109.4(3)
C5 N1 Cr01 C22 -70.6(4)
C2 N1 Cr01 C24 149.6(3)
C5 N1 Cr01 C24 -30.5(3)
C2 N1 Cr01 C21 -175.6(3)
C5 N1 Cr01 C21 4.3(5)
C2 N1 Cr01 C25 -177.5(2)
C5 N1 Cr01 C25 2.5(3)
C2 N1 Cr01 Cl1 -78.7(2)
C5 N1 Cr01 Cl1 101.3(3)
C24 C23 Cr01 N2 153.0(2)
C22 C23 Cr01 N2 -91.3(3)
C24 C23 Cr01 N1 69.5(3)
C22 C23 Cr01 N1 -174.8(3)
C24 C23 Cr01 C22 -115.7(4)
C22 C23 Cr01 C24 115.7(4)
C24 C23 Cr01 C21 -78.5(3)
C22 C23 Cr01 C21 37.2(3)
C24 C23 Cr01 C25 -36.9(2)
C22 C23 Cr01 C25 78.8(3)
C24 C23 Cr01 Cl1 -83.0(3)
C22 C23 Cr01 Cl1 32.6(4)
C21 C22 Cr01 N2 -147.7(2)
C23 C22 Cr01 N2 95.6(3)
C21 C22 Cr01 N1 125.8(3)
C23 C22 Cr01 N1 9.2(5)
C21 C22 Cr01 C23 116.7(4)
C21 C22 Cr01 C24 78.6(3)
C23 C22 Cr01 C24 -38.1(3)
C23 C22 Cr01 C21 -116.7(4)
C21 C22 Cr01 C25 36.6(2)
C23 C22 Cr01 C25 -80.0(3)
C21 C22 Cr01 Cl1 -45.3(3)
C23 C22 Cr01 Cl1 -162.0(2)
C25 C24 Cr01 N2 -154.8(2)
C23 C24 Cr01 N2 -37.2(3)
C25 C24 Cr01 N1 123.4(3)
C23 C24 Cr01 N1 -118.9(3)
C25 C24 Cr01 C23 -117.7(4)
C25 C24 Cr01 C22 -79.4(3)
C23 C24 Cr01 C22 38.2(3)
C25 C24 Cr01 C21 -37.6(2)
C23 C24 Cr01 C21 80.1(3)
C23 C24 Cr01 C25 117.7(4)
C25 C24 Cr01 Cl1 19.6(3)
C23 C24 Cr01 Cl1 137.3(2)
C25 C21 Cr01 N2 160.6(2)
C22 C21 Cr01 N2 42.5(3)
C25 C21 Cr01 N1 -2.8(4)
C22 C21 Cr01 N1 -120.9(3)
C25 C21 Cr01 C23 80.2(3)
C22 C21 Cr01 C23 -37.9(3)
C25 C21 Cr01 C22 118.1(4)
C25 C21 Cr01 C24 37.8(3)
C22 C21 Cr01 C24 -80.2(3)
C22 C21 Cr01 C25 -118.1(4)
C25 C21 Cr01 Cl1 -102.2(2)
C22 C21 Cr01 Cl1 139.7(3)
C21 C25 Cr01 N2 -49.4(5)
C24 C25 Cr01 N2 66.8(5)
C21 C25 Cr01 N1 178.5(2)
C24 C25 Cr01 N1 -65.3(3)
C21 C25 Cr01 C23 -79.1(3)
C24 C25 Cr01 C23 37.1(3)
C21 C25 Cr01 C22 -36.7(2)
C24 C25 Cr01 C22 79.5(3)
C21 C25 Cr01 C24 -116.2(4)
C24 C25 Cr01 C21 116.2(4)
C21 C25 Cr01 Cl1 78.7(2)
C24 C25 Cr01 Cl1 -165.1(2)
